data_1100663
loop_
_publ_author_name
'Kurosaki, Hiromasa'
'Tawada, Toshiaki'
'Kawasoe, Satomi'
'Ohashi, Yoko'
'Goto, Masafumi'

_publ_section_title
;
 Crystal Structure of
 Chloro{N-mercaptoethyl[bis(6-methyl-2-pyridylmethyl)amine]}zinc(II) complex
;
_journal_name_full
;
 Analytical Sciences: X-ray Structure Analysis Online
;
_journal_page_first x27
_journal_page_last x28
_journal_paper_doi 10.2116/analscix.19.x27
_journal_volume 19
_journal_year 2003
_chemical_formula_moiety 'C16 H24 Cl N3 S Zn'
_chemical_formula_sum 'C16 H24 Cl N3 S Zn'
_chemical_formula_weight 391.28
_space_group_IT_number 31
_symmetry_cell_setting orthorhombic
_symmetry_Int_Tables_number 31
_symmetry_space_group_name_Hall 'P 2ac -2'
_symmetry_space_group_name_H-M 'P m n 21'
_cell_angle_alpha 90
_cell_angle_beta 90
_cell_angle_gamma 90
_cell_formula_units_Z 2
_cell_length_a 13.5608(8)
_cell_length_b 7.2782(9)
_cell_length_c 8.6423(5)
_cell_measurement_reflns_used 25
_cell_measurement_temperature 293.2
_cell_measurement_theta_max 20.0
_cell_measurement_theta_min 19.8
_cell_volume 853.0(1)
_diffrn_measured_fraction_theta_full 1.0000
_diffrn_measured_fraction_theta_max 1.0000
_diffrn_measurement_device_type 'Rigaku AFC7R'
_diffrn_measurement_method \w-2\q
_diffrn_radiation_type 'Mo K\a'
_diffrn_radiation_wavelength 0.7107
_diffrn_reflns_av_R_equivalents 0.017
_diffrn_reflns_limit_h_max 17
_diffrn_reflns_limit_h_min -17
_diffrn_reflns_limit_k_max 9
_diffrn_reflns_limit_k_min 0
_diffrn_reflns_limit_l_max 11
_diffrn_reflns_limit_l_min -11
_diffrn_reflns_number 3215
_diffrn_reflns_theta_full 27.50
_diffrn_reflns_theta_max 27.50
_diffrn_standards_decay_% 0.17
_diffrn_standards_interval_count 150
_diffrn_standards_number 3
_exptl_absorpt_coefficient_mu 1.718
_exptl_absorpt_correction_T_max 0.998
_exptl_absorpt_correction_T_min 0.965
_exptl_absorpt_correction_type psi-scan
_exptl_absorpt_process_details '(North, Phillips & Mathews,1968)'
_exptl_crystal_colour colorless
_exptl_crystal_density_diffrn 1.523
_exptl_crystal_description prismatic
_exptl_crystal_size_max 0.300
_exptl_crystal_size_mid 0.200
_exptl_crystal_size_min 0.200
_refine_diff_density_max 0.90
_refine_diff_density_min -0.86
_refine_ls_extinction_method none
_refine_ls_goodness_of_fit_ref 320.490
_refine_ls_hydrogen_treatment noref
_refine_ls_number_parameters 112
_refine_ls_number_reflns 1053
_refine_ls_R_factor_gt 0.0534
_refine_ls_shift/su_max 4.3196
_refine_ls_structure_factor_coef Fsqd
_refine_ls_weighting_scheme unit
_refine_ls_wR_factor_ref 0.0308
_reflns_number_gt 1053
_reflns_number_total 1088
_reflns_threshold_expression F^2^>2.0\s(F^2^)
_cod_database_code 1100663

loop_
_symmetry_equiv_pos_as_xyz
x,y,z
-x,y,z
1/2-x,-y,1/2+z
1/2+x,-y,1/2+z

loop_
_atom_site_label
_atom_site_type_symbol
_atom_site_fract_x
_atom_site_fract_y
_atom_site_fract_z
_atom_site_U_iso_or_equiv
_atom_site_adp_type
_atom_site_occupancy
_atom_site_calc_flag
_atom_site_refinement_flags
_atom_site_disorder_assembly
_atom_site_disorder_group
Zn(1) Zn 0.0000 0.216969(6) 0.00609(1) 0.04226(1) Uani 1.00 d S . .
Cl(1) Cl 0.0000 0.16207(2) 0.25989(1) 0.06764(4) Uani 1.00 d S . .
S(1) S 0.0000 0.04347(1) -0.21237(1) 0.04916(3) Uani 1.00 d S . .
N(1) N 0.0000 0.47982(4) -0.10933(3) 0.03962(9) Uani 1.00 d S . .
N(2) N 0.16836(1) 0.29829(3) -0.00778(3) 0.03997(5) Uani 1.00 d . . .
C(1) C 0.09233(2) 0.58625(3) -0.07534(3) 0.05578(9) Uani 1.00 d . . .
C(2) C 0.18086(2) 0.46378(3) -0.06943(3) 0.04238(8) Uani 1.00 d . . .
C(3) C 0.27019(2) 0.52297(5) -0.12292(3) 0.05590(9) Uani 1.00 d . . .
C(4) C 0.34789(2) 0.40430(4) -0.10734(4) 0.0670(1) Uani 1.00 d . . .
C(5) C 0.34054(2) 0.24220(4) -0.04248(3) 0.05205(9) Uani 1.00 d . . .
C(6) C 0.24659(2) 0.18779(3) 0.00672(4) 0.04795(7) Uani 1.00 d . . .
C(7) C 0.23092(2) 0.00375(4) 0.08236(3) 0.0748(1) Uani 1.00 d . . .
C(8) C 0.0000 0.42876(6) -0.26741(5) 0.0746(2) Uani 1.00 d S . .
C(9) C 0.04035(3) 0.24814(9) -0.31103(5) 0.0749(2) Uani 0.50 d P . .
H(1) H 0.0978 0.6906 -0.1454 0.0616 Uiso 1.00 calc . . .
H(2) H 0.0806 0.6537 0.0293 0.0616 Uiso 1.00 calc . . .
H(3) H 0.2797 0.6497 -0.1647 0.0646 Uiso 1.00 calc . . .
H(4) H 0.4132 0.4552 -0.1423 0.0726 Uiso 1.00 calc . . .
H(5) H 0.3997 0.1650 -0.0255 0.0707 Uiso 1.00 calc . . .
H(6) H 0.2918 -0.0716 0.0946 0.0798 Uiso 1.00 calc . . .
H(7) H 0.2047 0.0063 0.1908 0.0798 Uiso 1.00 calc . . .
H(8) H 0.1855 -0.0760 0.0280 0.0798 Uiso 1.00 calc . . .
H(9) H 0.0357 0.5186 -0.3376 0.0775 Uiso 1.00 calc . . .
H(10) H -0.0667 0.4270 -0.3163 0.0775 Uiso 1.00 calc . . .
H(11) H 0.1114 0.2604 -0.3108 0.0600 Uiso 1.00 calc . . .
H(12) H 0.0269 0.2287 -0.4286 0.0600 Uiso 1.00 calc . . .

loop_
_atom_type_symbol
_atom_type_description
_atom_type_scat_dispersion_real
_atom_type_scat_dispersion_imag
_atom_type_scat_source
Zn Zn 0.284 1.430
;International Tables for Crystallography
(1992, Vol. C, Tables 4.2.6.8 and 6.1.1.1)
;
S S 0.125 0.123
;International Tables for Crystallography
(1992, Vol. C, Tables 4.2.6.8 and 6.1.1.1)
;
Cl Cl 0.148 0.159
;International Tables for Crystallography
(1992, Vol. C, Tables 4.2.6.8 and 6.1.1.1)
;
C C 0.003 0.002
;International Tables for Crystallography
(1992, Vol. C, Tables 4.2.6.8 and 6.1.1.1)
;
H H 0.000 0.000
;International Tables for Crystallography
(1992, Vol. C, Table 6.1.1.2)
;
N N 0.006 0.003
;International Tables for Crystallography
(1992, Vol. C, Tables 4.2.6.8 and=
 6.1.1.1)
;
